data_4316842
loop_
_publ_author_name
'Jian Zhou'
'Xian-Hong Yin'
'Feng Zhang'

_publ_section_title
;
 Two Novel Thioindate-Thioantimonate Compounds [Ni(dien)2]2In2Sb4S11 and
 [Ni(dien)2]3(In3Sb2S9)2.2H2O with Transition Metal Complexes
;
_journal_name_full 'Inorganic Chemistry'
_journal_page_first 9671
_journal_page_last 9676
_journal_paper_doi 10.1021/ic101382u
_journal_volume 49
_journal_year 2010
_chemical_formula_moiety '2(In3 S9 Sb2), 3(C8 H26 N6 Ni), 2(H2 O) '
_chemical_formula_sum 'C24 H82 In6 N18 Ni3 O2 S18 Sb4'
_chemical_formula_weight 2584.33
_chemical_name_systematic
; 
 ? 
;
_space_group_IT_number 60
_symmetry_cell_setting orthorhombic
_symmetry_space_group_name_Hall '-P 2n 2ab'
_symmetry_space_group_name_H-M 'P b c n'
_atom_sites_solution_hydrogens geom
_atom_sites_solution_primary direct
_atom_sites_solution_secondary difmap
_audit_creation_method SHELXL-97
_cell_angle_alpha 90.00
_cell_angle_beta 90.00
_cell_angle_gamma 90.00
_cell_formula_units_Z 4
_cell_length_a 25.508(5)
_cell_length_b 13.194(3)
_cell_length_c 21.653(4)
_cell_measurement_temperature 293(2)
_cell_measurement_theta_max 25.10
_cell_measurement_theta_min 1.98
_cell_volume 7287(3)
_computing_structure_refinement 'SHELXL-97 (Sheldrick, 1997)'
_computing_structure_solution 'SHELXS-97 (Sheldrick, 1990)'
_diffrn_ambient_temperature 293(2)
_diffrn_detector_area_resol_mean 7.31
_diffrn_measured_fraction_theta_full 0.999
_diffrn_measured_fraction_theta_max 0.999
_diffrn_measurement_device_type 'Rigaku Mercury'
_diffrn_measurement_method \w
_diffrn_radiation_monochromator graphite
_diffrn_radiation_source 'fine-focus sealed tube'
_diffrn_radiation_type MoK\a
_diffrn_radiation_wavelength 0.71073
_diffrn_reflns_av_R_equivalents 0.0863
_diffrn_reflns_av_sigmaI/netI 0.0677
_diffrn_reflns_limit_h_max 27
_diffrn_reflns_limit_h_min -30
_diffrn_reflns_limit_k_max 15
_diffrn_reflns_limit_k_min -15
_diffrn_reflns_limit_l_max 22
_diffrn_reflns_limit_l_min -25
_diffrn_reflns_number 32846
_diffrn_reflns_theta_full 25.10
_diffrn_reflns_theta_max 25.10
_diffrn_reflns_theta_min 1.98
_exptl_absorpt_coefficient_mu 4.626
_exptl_absorpt_correction_T_max 0.7084
_exptl_absorpt_correction_T_min 0.5844
_exptl_absorpt_correction_type multi-scan
_exptl_absorpt_process_details 'Jacobson, R. (1998) Private communication'
_exptl_crystal_colour 'light red'
_exptl_crystal_density_diffrn 2.352
_exptl_crystal_density_method 'not measured'
_exptl_crystal_description block
_exptl_crystal_F_000 4936
_exptl_crystal_size_max 0.13
_exptl_crystal_size_mid 0.11
_exptl_crystal_size_min 0.08
_refine_diff_density_max 2.392
_refine_diff_density_min -1.587
_refine_diff_density_rms 0.219
_refine_ls_extinction_method none
_refine_ls_goodness_of_fit_ref 1.054
_refine_ls_hydrogen_treatment constr
_refine_ls_matrix_type full
_refine_ls_number_parameters 364
_refine_ls_number_reflns 6470
_refine_ls_number_restraints 633
_refine_ls_restrained_S_all 1.034
_refine_ls_R_factor_all 0.0931
_refine_ls_R_factor_gt 0.0611
_refine_ls_shift/su_max 0.000
_refine_ls_shift/su_mean 0.000
_refine_ls_structure_factor_coef Fsqd
_refine_ls_weighting_details 'calc w=1/[\s^2^(Fo^2^)+(0.0572P)^2^+99.2725P] where P=(Fo^2^+2Fc^2^)/3'
_refine_ls_weighting_scheme calc
_refine_ls_wR_factor_gt 0.1386
_refine_ls_wR_factor_ref 0.1541
_reflns_number_gt 4475
_reflns_number_total 6470
_reflns_threshold_expression >2sigma(I)
_cod_data_source_file ic101382u_si_003.cif
_cod_data_source_block x
_cod_original_sg_symbol_Hall '-P 2n 2ab '
_cod_original_formula_sum 'C24 H82 In6 N18 Ni3 O2 S18 Sb4 '
_cod_database_code 4316842

loop_
_symmetry_equiv_pos_as_xyz
'x, y, z'
'-x+1/2, -y+1/2, z+1/2'
'-x, y, -z+1/2'
'x+1/2, -y+1/2, -z'
'-x, -y, -z'
'x-1/2, y-1/2, -z-1/2'
'x, -y, z-1/2'
'-x-1/2, y-1/2, z'

loop_
_atom_site_label
_atom_site_type_symbol
_atom_site_fract_x
_atom_site_fract_y
_atom_site_fract_z
_atom_site_U_iso_or_equiv
_atom_site_adp_type
_atom_site_occupancy
_atom_site_symmetry_multiplicity
_atom_site_calc_flag
_atom_site_refinement_flags
_atom_site_disorder_assembly
_atom_site_disorder_group
Sb1 Sb 0.27572(3) 0.73001(6) 0.15465(4) 0.0267(2) Uani 1 1 d . . .
Sb2 Sb 0.36946(4) 0.22558(6) 0.08864(4) 0.0392(2) Uani 1 1 d . . .
In1 In 0.19591(3) 0.50724(6) 0.16869(4) 0.0285(2) Uani 1 1 d . . .
In2 In 0.32646(3) 0.48705(6) 0.08373(4) 0.0284(2) Uani 1 1 d . . .
In3 In 0.45208(5) 0.41747(9) 0.01107(6) 0.0633(4) Uani 1 1 d . . .
S1 S 0.32161(13) 0.8470(2) 0.22217(15) 0.0352(7) Uani 1 1 d . . .
S2 S 0.25964(13) 0.6012(2) 0.23293(14) 0.0349(7) Uani 1 1 d . . .
S3 S 0.35546(11) 0.6606(2) 0.10930(15) 0.0306(7) Uani 1 1 d . . .
S4 S 0.23164(12) 0.4900(3) 0.06525(14) 0.0368(8) Uani 1 1 d . . .
S5 S 0.36026(16) 0.4318(3) -0.01637(16) 0.0510(10) Uani 1 1 d . . .
S6 S 0.35900(15) 0.3653(3) 0.16084(16) 0.0432(8) Uani 1 1 d . . .
S7 S 0.38909(14) 0.0953(3) 0.16467(19) 0.0506(10) Uani 1 1 d . . .
S8 S 0.45971(19) 0.2455(4) 0.0571(3) 0.0964(19) Uani 1 1 d U . .
S9 S 0.5147(2) 0.4437(5) -0.0733(2) 0.0951(19) Uani 1 1 d U . .
Ni1 Ni 0.5000 0.6911(4) 0.2500 0.0468(16) Uani 0.656(10) 2 d SP . 1
Ni1' Ni 0.5000 0.7475(7) 0.2500 0.0468(16) Uani 0.34 2 d SP . 2
Ni2 Ni 0.35027(12) 0.7870(3) -0.08724(14) 0.0463(8) Uani 0.80 1 d P A 1
Ni2' Ni 0.3279(6) 0.8051(9) -0.0772(6) 0.055(4) Uani 0.20 1 d P A 2
N1 N 0.4588(6) 0.8251(14) 0.2014(7) 0.094(3) Uani 1 1 d DU . .
H1A H 0.4644 0.8828 0.2226 0.112 Uiso 1 1 d R . .
H1B H 0.4241 0.8146 0.1983 0.112 Uiso 1 1 d R . .
N2 N 0.5447(6) 0.6974(13) 0.1718(7) 0.090(3) Uani 1 1 d DU . .
H2A H 0.5308 0.6526 0.1451 0.108 Uiso 1 1 d R . .
N3 N 0.5537(5) 0.5933(13) 0.2802(6) 0.088(3) Uani 1 1 d DU . .
H3A H 0.5381 0.5360 0.2934 0.105 Uiso 1 1 d R . .
H3B H 0.5719 0.6204 0.3117 0.105 Uiso 1 1 d R . .
N4 N 0.3691(6) 0.6391(11) -0.1073(7) 0.094(2) Uani 1 1 d DU . .
H4A H 0.3956 0.6368 -0.1346 0.113 Uiso 1 1 calc R A 1
H4B H 0.3790 0.6063 -0.0728 0.113 Uiso 1 1 calc R A 1
N5 N 0.2859(6) 0.7543(11) -0.1457(7) 0.088(2) Uani 1 1 d DU . .
H5A H 0.2860 0.8015 -0.1764 0.106 Uiso 1 1 calc R A 1
N6 N 0.2909(6) 0.7547(12) -0.0196(7) 0.089(2) Uani 1 1 d DU . .
H6A H 0.3022 0.7051 0.0057 0.107 Uiso 1 1 calc R A 1
H6B H 0.2851 0.8103 0.0034 0.107 Uiso 1 1 calc R A 1
N7 N 0.4107(7) 0.8034(12) -0.0228(7) 0.097(2) Uani 1 1 d DU . .
H7A H 0.4122 0.7489 0.0022 0.116 Uiso 1 1 calc R A 1
H7B H 0.4417 0.8103 -0.0421 0.116 Uiso 1 1 calc R A 1
N8 N 0.3447(7) 0.9441(12) -0.0728(6) 0.092(2) Uani 1 1 d DU . .
H8A H 0.3134 0.9565 -0.0541 0.111 Uiso 1 1 calc R A 1
N9 N 0.3936(7) 0.8429(11) -0.1621(7) 0.097(2) Uani 1 1 d DU . .
H9A H 0.4274 0.8246 -0.1582 0.116 Uiso 1 1 calc R A 1
H9B H 0.3812 0.8165 -0.1976 0.116 Uiso 1 1 calc R A 1
C1 C 0.4850(7) 0.8289(17) 0.1400(8) 0.095(3) Uani 1 1 d DU . .
H1C H 0.4657 0.7868 0.1112 0.115 Uiso 1 1 calc R . .
H1D H 0.4843 0.8979 0.1247 0.115 Uiso 1 1 calc R . .
C2 C 0.5393(7) 0.7941(14) 0.1427(9) 0.090(3) Uani 1 1 d DU . .
H2B H 0.5532 0.7901 0.1010 0.109 Uiso 1 1 calc R . .
H2C H 0.5600 0.8435 0.1652 0.109 Uiso 1 1 calc R . .
C3 C 0.5971(6) 0.6582(14) 0.1888(8) 0.086(3) Uani 1 1 d DU . .
H3C H 0.6163 0.6383 0.1520 0.103 Uiso 1 1 calc R . .
H3D H 0.6171 0.7100 0.2102 0.103 Uiso 1 1 calc R . .
C4 C 0.5890(7) 0.5716(15) 0.2286(8) 0.091(3) Uani 1 1 d DU . .
H4C H 0.6226 0.5497 0.2448 0.109 Uiso 1 1 calc R . .
H4D H 0.5747 0.5163 0.2044 0.109 Uiso 1 1 calc R . .
C5 C 0.3211(8) 0.5903(14) -0.1342(9) 0.096(3) Uani 1 1 d DU A .
H5B H 0.3315 0.5295 -0.1562 0.115 Uiso 1 1 calc R . .
H5C H 0.2980 0.5702 -0.1008 0.115 Uiso 1 1 calc R . .
C6 C 0.2932(9) 0.6548(13) -0.1751(8) 0.093(3) Uani 1 1 d DU A .
H6C H 0.2594 0.6253 -0.1847 0.112 Uiso 1 1 calc R . .
H6D H 0.3126 0.6625 -0.2133 0.112 Uiso 1 1 calc R . .
C7 C 0.2365(7) 0.7676(15) -0.1108(8) 0.090(3) Uani 1 1 d DU A .
H7C H 0.2283 0.8391 -0.1072 0.108 Uiso 1 1 calc R B 2
H7D H 0.2079 0.7346 -0.1325 0.108 Uiso 1 1 calc R B 2
C8 C 0.2422(7) 0.7232(15) -0.0490(7) 0.090(3) Uani 1 1 d DU A .
H8B H 0.2128 0.7439 -0.0235 0.107 Uiso 1 1 calc R C 2
H8C H 0.2415 0.6499 -0.0523 0.107 Uiso 1 1 calc R C 2
C9 C 0.3983(9) 0.8943(13) 0.0125(8) 0.096(3) Uani 1 1 d DU A .
H9C H 0.3680 0.8819 0.0386 0.116 Uiso 1 1 calc R . .
H9D H 0.4277 0.9119 0.0389 0.116 Uiso 1 1 calc R . .
C10 C 0.3874(8) 0.9766(14) -0.0290(8) 0.096(3) Uani 1 1 d DU A .
H10A H 0.4188 0.9941 -0.0520 0.115 Uiso 1 1 calc R . .
H10B H 0.3763 1.0357 -0.0059 0.115 Uiso 1 1 calc R . .
C11 C 0.3450(8) 0.9984(15) -0.1317(8) 0.092(3) Uani 1 1 d DU A .
H11A H 0.3127 0.9871 -0.1543 0.110 Uiso 1 1 calc R . .
H11B H 0.3497 1.0706 -0.1255 0.110 Uiso 1 1 calc R . .
C12 C 0.3894(8) 0.9548(13) -0.1639(9) 0.094(3) Uani 1 1 d DU A .
H12A H 0.4212 0.9831 -0.1464 0.113 Uiso 1 1 calc R . .
H12B H 0.3877 0.9759 -0.2068 0.113 Uiso 1 1 calc R . .
O1W O 0.5000 1.045(3) 0.2500 0.181(13) Uani 1 2 d S . .
O2A O 0.4804(17) 0.645(3) -0.163(2) 0.089(13) Uani 0.30 1 d PU D 1
O2B O 0.495(3) 0.709(6) -0.207(4) 0.13(3) Uani 0.20 1 d PU E 2

loop_
_atom_site_aniso_label
_atom_site_aniso_U_11
_atom_site_aniso_U_22
_atom_site_aniso_U_33
_atom_site_aniso_U_23
_atom_site_aniso_U_13
_atom_site_aniso_U_12
Sb1 0.0320(4) 0.0177(4) 0.0303(4) -0.0009(3) -0.0070(3) -0.0002(3)
Sb2 0.0462(5) 0.0250(5) 0.0466(6) 0.0006(4) 0.0132(4) -0.0039(4)
In1 0.0346(5) 0.0173(4) 0.0335(5) -0.0011(3) -0.0003(4) -0.0020(4)
In2 0.0344(5) 0.0209(4) 0.0299(5) -0.0009(4) 0.0001(4) -0.0030(3)
In3 0.0613(7) 0.0484(7) 0.0802(9) -0.0019(6) 0.0408(6) -0.0184(6)
S1 0.0500(19) 0.0191(15) 0.0365(18) -0.0016(13) -0.0164(15) -0.0002(14)
S2 0.052(2) 0.0213(16) 0.0308(17) -0.0007(13) -0.0073(14) -0.0091(14)
S3 0.0317(16) 0.0224(15) 0.0377(17) -0.0022(14) -0.0031(13) -0.0033(12)
S4 0.0365(17) 0.046(2) 0.0277(17) 0.0005(15) -0.0056(13) -0.0040(15)
S5 0.075(3) 0.041(2) 0.037(2) -0.0120(17) 0.0216(18) -0.0195(18)
S6 0.062(2) 0.0300(18) 0.0375(19) -0.0014(15) -0.0095(16) 0.0077(16)
S7 0.042(2) 0.0326(19) 0.077(3) 0.0153(19) -0.0092(19) -0.0111(16)
S8 0.068(3) 0.077(3) 0.144(5) 0.025(3) 0.057(3) 0.013(2)
S9 0.091(3) 0.114(4) 0.080(3) -0.039(3) 0.052(3) -0.058(3)
Ni1 0.0350(18) 0.037(3) 0.069(2) 0.000 -0.0212(15) 0.000
Ni1' 0.0350(18) 0.037(3) 0.069(2) 0.000 -0.0212(15) 0.000
Ni2 0.056(2) 0.0501(19) 0.0332(16) 0.0151(13) 0.0101(14) 0.0260(15)
Ni2' 0.078(10) 0.032(6) 0.054(7) 0.023(5) 0.043(7) 0.043(6)
N1 0.082(5) 0.122(6) 0.077(5) 0.001(5) -0.011(5) -0.024(5)
N2 0.081(5) 0.124(6) 0.065(5) -0.007(5) -0.013(5) -0.031(5)
N3 0.071(6) 0.131(7) 0.061(6) -0.011(6) -0.013(5) -0.018(6)
N4 0.119(5) 0.085(5) 0.077(5) 0.016(4) 0.000(4) 0.022(4)
N5 0.118(5) 0.081(4) 0.067(4) 0.015(4) 0.003(4) 0.018(4)
N6 0.117(5) 0.082(5) 0.068(4) 0.015(4) 0.002(4) 0.021(4)
N7 0.118(5) 0.094(5) 0.078(5) 0.016(4) -0.004(4) 0.017(5)
N8 0.118(5) 0.087(5) 0.072(4) 0.014(4) -0.002(4) 0.012(4)
N9 0.121(5) 0.090(5) 0.080(5) 0.018(4) 0.000(4) 0.016(4)
C1 0.095(5) 0.120(6) 0.071(5) -0.001(5) -0.011(5) -0.024(5)
C2 0.082(5) 0.124(6) 0.065(5) -0.007(5) -0.010(5) -0.030(6)
C3 0.076(5) 0.121(7) 0.061(6) -0.010(5) -0.013(5) -0.031(6)
C4 0.079(6) 0.130(7) 0.065(6) -0.008(6) -0.009(5) -0.028(6)
C5 0.124(6) 0.087(5) 0.077(5) 0.011(5) 0.001(5) 0.021(5)
C6 0.120(6) 0.084(5) 0.075(5) 0.014(4) 0.002(5) 0.020(5)
C7 0.117(5) 0.083(5) 0.071(5) 0.018(4) 0.001(5) 0.021(5)
C8 0.116(6) 0.082(5) 0.071(5) 0.018(5) 0.007(5) 0.021(5)
C9 0.117(5) 0.097(5) 0.075(5) 0.013(5) -0.006(5) 0.011(5)
C10 0.121(6) 0.093(5) 0.076(5) 0.015(5) -0.005(5) 0.009(5)
C11 0.119(6) 0.086(5) 0.071(5) 0.017(5) -0.005(5) 0.008(5)
C12 0.123(6) 0.087(5) 0.073(5) 0.018(5) -0.001(5) 0.010(5)
O1W 0.065(14) 0.23(3) 0.25(3) 0.000 -0.041(18) 0.000
O2A 0.087(15) 0.089(15) 0.091(15) -0.011(9) -0.004(9) -0.001(9)
O2B 0.12(3) 0.13(3) 0.13(3) 0.001(10) -0.003(10) 0.002(10)

loop_
_atom_type_symbol
_atom_type_description
_atom_type_scat_dispersion_real
_atom_type_scat_dispersion_imag
_atom_type_scat_source
C C 0.0033 0.0016 'International Tables Vol C Tables 4.2.6.8 and 6.1.1.4'
H H 0.0000 0.0000 'International Tables Vol C Tables 4.2.6.8 and 6.1.1.4'
N N 0.0061 0.0033 'International Tables Vol C Tables 4.2.6.8 and 6.1.1.4'
O O 0.0106 0.0060 'International Tables Vol C Tables 4.2.6.8 and 6.1.1.4'
S S 0.1246 0.1234 'International Tables Vol C Tables 4.2.6.8 and 6.1.1.4'
Ni Ni 0.3393 1.1124 'International Tables Vol C Tables 4.2.6.8 and 6.1.1.4'
In In -0.7276 1.3100 'International Tables Vol C Tables 4.2.6.8 and 6.1.1.4'
Sb Sb -0.5866 1.5461 'International Tables Vol C Tables 4.2.6.8 and 6.1.1.4'

loop_
_geom_angle_atom_site_label_1
_geom_angle_atom_site_label_2
_geom_angle_atom_site_label_3
_geom_angle
_geom_angle_site_symmetry_1
_geom_angle_site_symmetry_3
_geom_angle_publ_flag
S1 Sb1 S2 96.08(11) . . ?
S1 Sb1 S3 94.54(11) . . ?
S2 Sb1 S3 99.15(11) . . ?
S8 Sb2 S6 101.77(18) . . ?
S8 Sb2 S7 94.14(17) . . ?
S6 Sb2 S7 97.08(13) . . ?
S4 In1 S1 115.04(11) . 8_655 ?
S4 In1 S7 110.02(12) . 8_665 ?
S1 In1 S7 105.25(12) 8_655 8_665 ?
S4 In1 S2 108.60(11) . . ?
S1 In1 S2 106.65(11) 8_655 . ?
S7 In1 S2 111.24(13) 8_665 . ?
S5 In2 S4 102.00(13) . . ?
S5 In2 S6 106.74(13) . . ?
S4 In2 S6 116.97(12) . . ?
S5 In2 S3 111.71(11) . . ?
S4 In2 S3 108.51(11) . . ?
S6 In2 S3 110.63(11) . . ?
S5 In3 S9 114.48(18) . 5_665 ?
S5 In3 S9 115.88(18) . . ?
S9 In3 S9 94.55(15) 5_665 . ?
S5 In3 S8 104.19(16) . . ?
S9 In3 S8 116.1(2) 5_665 . ?
S9 In3 S8 112.1(2) . . ?
S5 In3 In3 128.84(11) . 5_665 ?
S9 In3 In3 47.60(10) 5_665 5_665 ?
S9 In3 In3 46.95(12) . 5_665 ?
S8 In3 In3 126.94(14) . 5_665 ?
Sb1 S1 In1 100.14(11) . 8_665 ?
Sb1 S2 In1 93.96(11) . . ?
Sb1 S3 In2 100.88(11) . . ?
In1 S4 In2 102.78(11) . . ?
In3 S5 In2 98.44(14) . . ?
Sb2 S6 In2 95.49(12) . . ?
Sb2 S7 In1 100.15(13) . 8_655 ?
Sb2 S8 In3 97.94(18) . . ?
In3 S9 In3 85.45(15) 5_665 . ?
N3 Ni1 N3 99.2(9) 3_655 . ?
N3 Ni1 N2 85.1(6) 3_655 3_655 ?
N3 Ni1 N2 97.9(6) . 3_655 ?
N3 Ni1 N2 97.9(6) 3_655 . ?
N3 Ni1 N2 85.1(6) . . ?
N2 Ni1 N2 175.3(10) 3_655 . ?
N3 Ni1 N1 163.3(6) 3_655 3_655 ?
N3 Ni1 N1 91.9(6) . 3_655 ?
N2 Ni1 N1 81.1(6) 3_655 3_655 ?
N2 Ni1 N1 95.3(6) . 3_655 ?
N3 Ni1 N1 91.9(6) 3_655 . ?
N3 Ni1 N1 163.3(6) . . ?
N2 Ni1 N1 95.3(6) 3_655 . ?
N2 Ni1 N1 81.1(6) . . ?
N1 Ni1 N1 80.1(8) 3_655 . ?
N1 Ni1' N1 110.9(12) 3_655 . ?
N1 Ni1' N2 109.0(6) 3_655 . ?
N1 Ni1' N2 91.4(6) . . ?
N1 Ni1' N2 91.4(6) 3_655 3_655 ?
N1 Ni1' N2 109.0(6) . 3_655 ?
N2 Ni1' N2 144.2(10) . 3_655 ?
N4 Ni2 N7 93.9(6) . . ?
N4 Ni2 N9 92.7(6) . . ?
N7 Ni2 N9 95.2(7) . . ?
N4 Ni2 N8 169.6(7) . . ?
N7 Ni2 N8 81.3(6) . . ?
N9 Ni2 N8 78.7(6) . . ?
N4 Ni2 N5 82.0(6) . . ?
N7 Ni2 N5 172.7(6) . . ?
N9 Ni2 N5 91.0(6) . . ?
N8 Ni2 N5 103.8(6) . . ?
N4 Ni2 N6 96.9(6) . . ?
N7 Ni2 N6 94.9(6) . . ?
N9 Ni2 N6 165.5(6) . . ?
N8 Ni2 N6 92.7(6) . . ?
N5 Ni2 N6 79.7(6) . . ?
N6 Ni2' N8 118.1(10) . . ?
N6 Ni2' N5 96.9(10) . . ?
N8 Ni2' N5 119.8(9) . . ?
N6 Ni2' N7 97.1(9) . . ?
N8 Ni2' N7 77.6(9) . . ?
N5 Ni2' N7 147.9(8) . . ?
N6 Ni2' C7 67.5(8) . . ?
N8 Ni2' C7 114.9(9) . . ?
N5 Ni2' C7 36.4(5) . . ?
N7 Ni2' C7 163.2(8) . . ?
N6 Ni2' C8 34.0(6) . . ?
N8 Ni2' C8 127.1(9) . . ?
N5 Ni2' C8 63.8(7) . . ?
N7 Ni2' C8 129.6(7) . . ?
C7 Ni2' C8 34.0(4) . . ?
C1 N1 Ni1' 106.1(12) . . ?
C1 N1 Ni1 103.2(12) . . ?
Ni1' N1 Ni1 15.4(3) . . ?
C1 N1 H1A 110.8 . . ?
Ni1' N1 H1A 95.2 . . ?
Ni1 N1 H1A 110.0 . . ?
C1 N1 H1B 112.5 . . ?
Ni1' N1 H1B 121.9 . . ?
Ni1 N1 H1B 111.3 . . ?
H1A N1 H1B 108.9 . . ?
C2 N2 C3 120.6(14) . . ?
C2 N2 Ni1 110.3(12) . . ?
C3 N2 Ni1 106.5(11) . . ?
C2 N2 Ni1' 91.3(12) . . ?
C3 N2 Ni1' 113.0(11) . . ?
Ni1 N2 Ni1' 20.3(3) . . ?
C2 N2 H2A 105.4 . . ?
C3 N2 H2A 106.6 . . ?
Ni1 N2 H2A 106.6 . . ?
Ni1' N2 H2A 120.0 . . ?
C4 N3 Ni1 107.4(11) . . ?
C4 N3 H3A 110.5 . . ?
Ni1 N3 H3A 110.2 . . ?
C4 N3 H3B 109.6 . . ?
Ni1 N3 H3B 110.4 . . ?
H3A N3 H3B 108.8 . . ?
C5 N4 Ni2 107.4(12) . . ?
C5 N4 H4A 110.2 . . ?
Ni2 N4 H4A 110.2 . . ?
C5 N4 H4B 110.2 . . ?
Ni2 N4 H4B 110.2 . . ?
H4A N4 H4B 108.5 . . ?
C6 N5 C7 115.7(16) . . ?
C6 N5 Ni2' 124.5(13) . . ?
C7 N5 Ni2' 92.2(12) . . ?
C6 N5 Ni2 110.0(12) . . ?
C7 N5 Ni2 109.3(11) . . ?
Ni2' N5 Ni2 17.9(3) . . ?
C6 N5 H5A 107.1 . . ?
C7 N5 H5A 107.1 . . ?
Ni2' N5 H5A 108.6 . . ?
Ni2 N5 H5A 107.1 . . ?
C8 N6 Ni2' 105.3(13) . . ?
C8 N6 Ni2 111.0(11) . . ?
Ni2' N6 Ni2 14.3(4) . . ?
C8 N6 H6A 109.4 . . ?
Ni2' N6 H6A 123.5 . . ?
Ni2 N6 H6A 109.4 . . ?
C8 N6 H6B 109.4 . . ?
Ni2' N6 H6B 100.3 . . ?
Ni2 N6 H6B 109.4 . . ?
H6A N6 H6B 108.0 . . ?
C9 N7 Ni2 106.0(12) . . ?
C9 N7 Ni2' 93.4(12) . . ?
Ni2 N7 Ni2' 14.5(3) . . ?
C9 N7 H7A 110.5 . . ?
Ni2 N7 H7A 110.5 . . ?
Ni2' N7 H7A 109.8 . . ?
C9 N7 H7B 110.5 . . ?
Ni2 N7 H7B 110.5 . . ?
Ni2' N7 H7B 122.9 . . ?
H7A N7 H7B 108.7 . . ?
C11 N8 C10 114.0(15) . . ?
C11 N8 Ni2' 115.7(13) . . ?
C10 N8 Ni2' 118.2(12) . . ?
C11 N8 Ni2 110.7(12) . . ?
C10 N8 Ni2 109.0(11) . . ?
Ni2' N8 Ni2 17.9(4) . . ?
C11 N8 H8A 107.6 . . ?
C10 N8 H8A 107.6 . . ?
Ni2' N8 H8A 89.9 . . ?
Ni2 N8 H8A 107.6 . . ?
C12 N9 Ni2 109.4(12) . . ?
C12 N9 H9A 109.8 . . ?
Ni2 N9 H9A 109.8 . . ?
C12 N9 H9B 109.8 . . ?
Ni2 N9 H9B 109.8 . . ?
H9A N9 H9B 108.2 . . ?
C2 C1 N1 112.4(16) . . ?
C2 C1 H1C 109.1 . . ?
N1 C1 H1C 109.1 . . ?
C2 C1 H1D 109.1 . . ?
N1 C1 H1D 109.1 . . ?
H1C C1 H1D 107.9 . . ?
N2 C2 C1 112.9(16) . . ?
N2 C2 H2B 109.0 . . ?
C1 C2 H2B 109.0 . . ?
N2 C2 H2C 109.0 . . ?
C1 C2 H2C 109.0 . . ?
H2B C2 H2C 107.8 . . ?
C4 C3 N2 107.2(15) . . ?
C4 C3 H3C 110.3 . . ?
N2 C3 H3C 110.3 . . ?
C4 C3 H3D 110.3 . . ?
N2 C3 H3D 110.3 . . ?
H3C C3 H3D 108.5 . . ?
C3 C4 N3 112.8(17) . . ?
C3 C4 H4C 109.0 . . ?
N3 C4 H4C 109.0 . . ?
C3 C4 H4D 109.0 . . ?
N3 C4 H4D 109.0 . . ?
H4C C4 H4D 107.8 . . ?
C6 C5 N4 113.2(17) . . ?
C6 C5 H5B 108.9 . . ?
N4 C5 H5B 108.9 . . ?
C6 C5 H5C 108.9 . . ?
N4 C5 H5C 108.9 . . ?
H5B C5 H5C 107.7 . . ?
C5 C6 N5 109.2(16) . . ?
C5 C6 H6C 109.8 . . ?
N5 C6 H6C 109.8 . . ?
C5 C6 H6D 109.8 . . ?
N5 C6 H6D 109.8 . . ?
H6C C6 H6D 108.3 . . ?
C8 C7 N5 109.5(15) . . ?
C8 C7 Ni2' 73.8(11) . . ?
N5 C7 Ni2' 51.4(9) . . ?
C8 C7 H7C 109.8 . . ?
N5 C7 H7C 109.8 . . ?
Ni2' C7 H7C 89.1 . . ?
C8 C7 H7D 109.8 . . ?
N5 C7 H7D 109.8 . . ?
Ni2' C7 H7D 158.9 . . ?
H7C C7 H7D 108.2 . . ?
N6 C8 C7 111.7(16) . . ?
N6 C8 Ni2' 40.7(8) . . ?
C7 C8 Ni2' 72.2(11) . . ?
N6 C8 H8B 109.3 . . ?
C7 C8 H8B 109.3 . . ?
Ni2' C8 H8B 133.6 . . ?
N6 C8 H8C 109.3 . . ?
C7 C8 H8C 109.3 . . ?
Ni2' C8 H8C 115.2 . . ?
H8B C8 H8C 107.9 . . ?
C10 C9 N7 109.5(16) . . ?
C10 C9 H9C 109.8 . . ?
N7 C9 H9C 109.8 . . ?
C10 C9 H9D 109.8 . . ?
N7 C9 H9D 109.8 . . ?
H9C C9 H9D 108.2 . . ?
C9 C10 N8 108.6(16) . . ?
C9 C10 H10A 110.0 . . ?
N8 C10 H10A 110.0 . . ?
C9 C10 H10B 110.0 . . ?
N8 C10 H10B 110.0 . . ?
H10A C10 H10B 108.3 . . ?
C12 C11 N8 103.2(15) . . ?
C12 C11 H11A 111.1 . . ?
N8 C11 H11A 111.1 . . ?
C12 C11 H11B 111.1 . . ?
N8 C11 H11B 111.1 . . ?
H11A C11 H11B 109.1 . . ?
C11 C12 N9 116.1(17) . . ?
C11 C12 H12A 108.3 . . ?
N9 C12 H12A 108.3 . . ?
C11 C12 H12B 108.3 . . ?
N9 C12 H12B 108.3 . . ?
H12A C12 H12B 107.4 . . ?

loop_
_geom_bond_atom_site_label_1
_geom_bond_atom_site_label_2
_geom_bond_distance
_geom_bond_site_symmetry_2
_geom_bond_publ_flag
Sb1 S1 2.427(3) . ?
Sb1 S2 2.435(3) . ?
Sb1 S3 2.437(3) . ?
Sb2 S8 2.415(5) . ?
Sb2 S6 2.432(3) . ?
Sb2 S7 2.432(4) . ?
In1 S4 2.429(3) . ?
In1 S1 2.451(3) 8_655 ?
In1 S7 2.461(3) 8_665 ?
In1 S2 2.473(3) . ?
In2 S5 2.444(3) . ?
In2 S4 2.452(3) . ?
In2 S6 2.461(3) . ?
In2 S3 2.470(3) . ?
In3 S5 2.424(4) . ?
In3 S9 2.426(5) 5_665 ?
In3 S9 2.451(4) . ?
In3 S8 2.486(5) . ?
In3 In3 3.309(2) 5_665 ?
S1 In1 2.451(3) 8_665 ?
S7 In1 2.461(3) 8_655 ?
S9 In3 2.426(5) 5_665 ?
Ni1 N3 1.992(16) 3_655 ?
Ni1 N3 1.992(16) . ?
Ni1 N2 2.044(15) 3_655 ?
Ni1 N2 2.044(15) . ?
Ni1 N1 2.310(17) 3_655 ?
Ni1 N1 2.310(17) . ?
Ni1' N1 1.806(17) 3_655 ?
Ni1' N1 1.806(17) . ?
Ni1' N2 2.146(16) . ?
Ni1' N2 2.146(16) 3_655 ?
Ni2 N4 2.056(16) . ?
Ni2 N7 2.090(16) . ?
Ni2 N9 2.096(16) . ?
Ni2 N8 2.101(16) . ?
Ni2 N5 2.117(17) . ?
Ni2 N6 2.149(15) . ?
Ni2' N6 1.700(19) . ?
Ni2' N8 1.89(2) . ?
Ni2' N5 1.95(2) . ?
Ni2' N7 2.42(2) . ?
Ni2' C7 2.49(3) . ?
Ni2' C8 2.51(2) . ?
N1 C1 1.489(15) . ?
N1 H1A 0.9000 . ?
N1 H1B 0.8998 . ?
N2 C2 1.429(15) . ?
N2 C3 1.480(15) . ?
N2 H2A 0.9000 . ?
N3 C4 1.465(15) . ?
N3 H3A 0.9000 . ?
N3 H3B 0.8999 . ?
N4 C5 1.499(15) . ?
N4 H4A 0.9000 . ?
N4 H4B 0.9000 . ?
N5 C6 1.471(15) . ?
N5 C7 1.482(15) . ?
N5 H5A 0.9100 . ?
N6 C8 1.458(15) . ?
N6 H6A 0.9000 . ?
N6 H6B 0.9000 . ?
N7 C9 1.458(15) . ?
N7 H7A 0.9000 . ?
N7 H7B 0.9000 . ?
N8 C11 1.463(15) . ?
N8 C10 1.506(15) . ?
N8 H8A 0.9100 . ?
N9 C12 1.481(15) . ?
N9 H9A 0.9000 . ?
N9 H9B 0.9000 . ?
C1 C2 1.459(15) . ?
C1 H1C 0.9700 . ?
C1 H1D 0.9700 . ?
C2 H2B 0.9700 . ?
C2 H2C 0.9700 . ?
C3 C4 1.446(15) . ?
C3 H3C 0.9700 . ?
C3 H3D 0.9700 . ?
C4 H4C 0.9700 . ?
C4 H4D 0.9700 . ?
C5 C6 1.420(15) . ?
C5 H5B 0.9700 . ?
C5 H5C 0.9700 . ?
C6 H6C 0.9700 . ?
C6 H6D 0.9700 . ?
C7 C8 1.466(15) . ?
C7 H7C 0.9700 . ?
C7 H7D 0.9700 . ?
C8 H8B 0.9700 . ?
C8 H8C 0.9700 . ?
C9 C10 1.436(15) . ?
C9 H9C 0.9700 . ?
C9 H9D 0.9700 . ?
C10 H10A 0.9700 . ?
C10 H10B 0.9700 . ?
C11 C12 1.448(15) . ?
C11 H11A 0.9700 . ?
C11 H11B 0.9700 . ?
C12 H12A 0.9700 . ?
C12 H12B 0.9700 . ?
